data_4314863
loop_
_publ_author_name
'Enrique Colacio'
'Mar\'ia A. Palacios'
'Antonio Rodr\'iguez-Di\'eguez'
'Antonio J. Mota'
'Juan Manuel Herrera'
'Duane Choquesillo-Lazarte'
'Rodolphe Cl\'erac'

_publ_contact_author_address
;
Departamento de Qu\'imica Inorg\'anica, Facultad de Ciencias,
c/ Severo Ochoa s/n, 18071 Granada, Spain
;
_publ_contact_author_email antonio5@ugr.es
_publ_contact_author_fax '34 958 248526'
_publ_contact_author_name 'Antonio Rodr\'iquez-Di\'eguez'
_publ_contact_author_phone '34 958 243236'
_publ_section_title
;
 3d-3d-4f Chain Complexes Constructed Using the Dinuclear Metallacyclic
 Complex [Ni2(mbpb)3]2- [H2mbpb = 1,3-Bis(pyridine-2-carboxamide)benzene]
 as a Ligand: Synthesis, Structures, and Magnetic Properties
;
_journal_name_full 'Inorganic Chemistry'
_journal_page_first 1826
_journal_page_last 1833
_journal_paper_doi 10.1021/ic9021867
_journal_volume 49
_journal_year 2010
_chemical_formula_moiety 'C54 H36 N12 Ni2 O12 Tb, C F3 O3 S, 6(O)'
_chemical_formula_sum 'C55 H36 F3 N12 Ni2 O21 S Tb'
_chemical_formula_weight 1566.36
_chemical_name_systematic
;
 ?
;
_space_group_IT_number 14
_symmetry_cell_setting monoclinic
_symmetry_space_group_name_Hall '-P 2ybc'
_symmetry_space_group_name_H-M 'P 1 21/c 1'
_atom_sites_solution_hydrogens geom
_atom_sites_solution_primary direct
_atom_sites_solution_secondary difmap
_audit_creation_method SHELXL-97
_cell_angle_alpha 90.00
_cell_angle_beta 90.860(3)
_cell_angle_gamma 90.00
_cell_formula_units_Z 4
_cell_length_a 12.8938(7)
_cell_length_b 16.8784(10)
_cell_length_c 28.5936(17)
_cell_measurement_reflns_used 9780
_cell_measurement_temperature 150(2)
_cell_measurement_theta_max 65.68
_cell_measurement_theta_min 4.05
_cell_volume 6222.0(6)
_computing_cell_refinement 'Bruker SAINT'
_computing_data_collection 'Bruker APEX2'
_computing_data_reduction 'Bruker SAINT'
_computing_molecular_graphics 'Bruker SHELXTL'
_computing_publication_material 'Bruker SHELXTL'
_computing_structure_refinement 'SHELXL-97 (Sheldrick, 2008)'
_computing_structure_solution 'SHELXS-97 (Sheldrick, 2008)'
_diffrn_ambient_temperature 150(2)
_diffrn_measured_fraction_theta_full 0.984
_diffrn_measured_fraction_theta_max 0.984
_diffrn_measurement_device_type 'Bruker X8 Proteum'
_diffrn_measurement_method '\w and \f scans'
_diffrn_radiation_monochromator 'graded multi-layer optics'
_diffrn_radiation_source 'fine-focus rotating anode'
_diffrn_radiation_type CuK\a
_diffrn_radiation_wavelength 1.54178
_diffrn_reflns_av_R_equivalents 0.0867
_diffrn_reflns_av_sigmaI/netI 0.0460
_diffrn_reflns_limit_h_max 15
_diffrn_reflns_limit_h_min -15
_diffrn_reflns_limit_k_max 18
_diffrn_reflns_limit_k_min -19
_diffrn_reflns_limit_l_max 33
_diffrn_reflns_limit_l_min -33
_diffrn_reflns_number 87751
_diffrn_reflns_theta_full 66.38
_diffrn_reflns_theta_max 66.38
_diffrn_reflns_theta_min 3.04
_exptl_absorpt_coefficient_mu 7.336
_exptl_absorpt_correction_T_max 0.8672
_exptl_absorpt_correction_T_min 0.3518
_exptl_absorpt_correction_type multi-scan
_exptl_absorpt_process_details '(SADABS; Sheldrick, 2008)'
_exptl_crystal_colour colourless
_exptl_crystal_density_diffrn 1.672
_exptl_crystal_density_method 'not measured'
_exptl_crystal_description plate
_exptl_crystal_F_000 3128
_exptl_crystal_size_max 0.18
_exptl_crystal_size_mid 0.14
_exptl_crystal_size_min 0.02
_refine_diff_density_max 1.446
_refine_diff_density_min -1.187
_refine_diff_density_rms 0.208
_refine_ls_extinction_method none
_refine_ls_goodness_of_fit_ref 1.045
_refine_ls_hydrogen_treatment constr
_refine_ls_matrix_type full
_refine_ls_number_parameters 856
_refine_ls_number_reflns 10757
_refine_ls_number_restraints 0
_refine_ls_restrained_S_all 1.045
_refine_ls_R_factor_all 0.0589
_refine_ls_R_factor_gt 0.0469
_refine_ls_shift/su_max 0.001
_refine_ls_shift/su_mean 0.000
_refine_ls_structure_factor_coef Fsqd
_refine_ls_weighting_details 'calc w=1/[\s^2^(Fo^2^)+(0.0776P)^2^+15.5956P] where P=(Fo^2^+2Fc^2^)/3'
_refine_ls_weighting_scheme calc
_refine_ls_wR_factor_gt 0.1254
_refine_ls_wR_factor_ref 0.1387
_reflns_number_gt 9144
_reflns_number_total 10757
_reflns_threshold_expression >2sigma(I)
_cod_data_source_file ic9021867_si_004_3.cif
_cod_data_source_block compound2
_cod_depositor_comments
;
The following automatic conversions were performed:

'_symmetry_cell_setting' value 'Monoclinic' changed to 'monoclinic'
according to the built-in table from CIF Core dictionary named
'cif_core.dic' version 2.4.1 from
2010-06-29.

'_exptl_absorpt_correction_type' value 'MULTI-SCAN'
changed to 'multi-scan' according to the built-in table from CIF Core
dictionary named 'cif_core.dic' version 2.4.1 from 2010-06-29.

Automatic conversion script
Id: cif_fix_values 1646 2011-03-28 12:23:43Z adriana 
;
_cod_database_code 4314863

loop_
_symmetry_equiv_pos_as_xyz
'x, y, z'
'-x, y+1/2, -z+1/2'
'-x, -y, -z'
'x, -y-1/2, z-1/2'

loop_
_atom_site_label
_atom_site_type_symbol
_atom_site_fract_x
_atom_site_fract_y
_atom_site_fract_z
_atom_site_U_iso_or_equiv
_atom_site_adp_type
_atom_site_occupancy
_atom_site_symmetry_multiplicity
_atom_site_calc_flag
_atom_site_refinement_flags
_atom_site_disorder_assembly
_atom_site_disorder_group
Tb1 Tb 0.24544(2) 0.523477(15) 0.211641(10) 0.02057(10) Uani 1 1 d . . .
Ni1 Ni 0.33505(6) 0.97480(4) 0.16282(3) 0.02105(19) Uani 1 1 d . . .
Ni2 Ni 0.24029(6) 0.78397(4) 0.37315(3) 0.02107(18) Uani 1 1 d . . .
N1A N 0.2608(3) 0.9413(2) 0.09913(13) 0.0222(8) Uani 1 1 d . . .
C2A C 0.2207(4) 0.9884(3) 0.06554(18) 0.0288(11) Uani 1 1 d . . .
H2A H 0.2354 1.0435 0.0667 0.035 Uiso 1 1 calc R . .
C3A C 0.1587(4) 0.9596(3) 0.02924(19) 0.0331(12) Uani 1 1 d . . .
H3A H 0.1318 0.9941 0.0058 0.040 Uiso 1 1 calc R . .
C4A C 0.1373(4) 0.8796(3) 0.0281(2) 0.0389(13) Uani 1 1 d . . .
H4A H 0.0925 0.8587 0.0045 0.047 Uiso 1 1 calc R . .
C5A C 0.1808(4) 0.8302(3) 0.06114(18) 0.0318(11) Uani 1 1 d . . .
H5A H 0.1689 0.7747 0.0598 0.038 Uiso 1 1 calc R . .
C6A C 0.2428(3) 0.8627(3) 0.09660(16) 0.0231(10) Uani 1 1 d . . .
C7A C 0.2903(3) 0.8121(3) 0.13455(16) 0.0218(10) Uani 1 1 d . . .
N8A N 0.3391(3) 0.8505(2) 0.16750(13) 0.0220(8) Uani 1 1 d . . .
O9A O 0.2789(3) 0.73646(19) 0.13042(12) 0.0281(7) Uani 1 1 d . . .
C10A C 0.3779(4) 0.8046(3) 0.20600(16) 0.0220(10) Uani 1 1 d . . .
C12A C 0.4849(3) 0.7949(3) 0.21294(17) 0.0226(10) Uani 1 1 d . . .
H12A H 0.5324 0.8151 0.1908 0.027 Uiso 1 1 calc R . .
C13A C 0.5209(4) 0.7553(3) 0.25277(17) 0.0235(10) Uani 1 1 d . . .
H13A H 0.5933 0.7476 0.2575 0.028 Uiso 1 1 calc R . .
C14A C 0.4517(3) 0.7268(3) 0.28579(17) 0.0229(10) Uani 1 1 d . . .
H14A H 0.4769 0.7010 0.3132 0.027 Uiso 1 1 calc R . .
C15A C 0.3453(3) 0.7363(2) 0.27835(16) 0.0199(9) Uani 1 1 d . . .
C11A C 0.3088(3) 0.7737(3) 0.23805(16) 0.0211(10) Uani 1 1 d . . .
H11A H 0.2362 0.7782 0.2324 0.025 Uiso 1 1 calc R . .
N17A N 0.2736(3) 0.7145(2) 0.31412(13) 0.0215(8) Uani 1 1 d . . .
C18A C 0.2187(3) 0.6503(3) 0.30813(16) 0.0227(10) Uani 1 1 d . . .
O16A O 0.2234(3) 0.60040(19) 0.27480(11) 0.0257(7) Uani 1 1 d . . .
C19A C 0.1414(3) 0.6341(3) 0.34564(16) 0.0226(10) Uani 1 1 d . . .
C20A C 0.0830(4) 0.5653(3) 0.34650(18) 0.0272(11) Uani 1 1 d . . .
H20A H 0.0927 0.5250 0.3238 0.033 Uiso 1 1 calc R . .
C21A C 0.0096(4) 0.5565(3) 0.38138(18) 0.0296(11) Uani 1 1 d . . .
H21A H -0.0301 0.5092 0.3834 0.036 Uiso 1 1 calc R . .
C22A C -0.0047(4) 0.6170(3) 0.41280(18) 0.0328(12) Uani 1 1 d . . .
H22A H -0.0561 0.6128 0.4361 0.039 Uiso 1 1 calc R . .
C23A C 0.0567(4) 0.6838(3) 0.41013(17) 0.0271(11) Uani 1 1 d . . .
H23A H 0.0461 0.7256 0.4318 0.033 Uiso 1 1 calc R . .
N24A N 0.1307(3) 0.6920(2) 0.37801(13) 0.0215(8) Uani 1 1 d . . .
N1C N 0.4835(3) 0.9769(2) 0.13217(14) 0.0233(9) Uani 1 1 d . . .
C2C C 0.5069(4) 0.9644(3) 0.08739(18) 0.0281(11) Uani 1 1 d . . .
H2C H 0.4519 0.9620 0.0650 0.034 Uiso 1 1 calc R . .
C3C C 0.6082(4) 0.9547(3) 0.07201(19) 0.0303(11) Uani 1 1 d . . .
H3C H 0.6217 0.9458 0.0399 0.036 Uiso 1 1 calc R . .
C4C C 0.6889(4) 0.9584(3) 0.10452(19) 0.0317(12) Uani 1 1 d . . .
H4C H 0.7587 0.9517 0.0952 0.038 Uiso 1 1 calc R . .
C5C C 0.6657(4) 0.9721(3) 0.15077(19) 0.0306(12) Uani 1 1 d . . .
H5C H 0.7197 0.9753 0.1736 0.037 Uiso 1 1 calc R . .
C6C C 0.5627(4) 0.9813(3) 0.16378(18) 0.0243(10) Uani 1 1 d . . .
C7C C 0.5323(4) 0.9924(3) 0.21398(17) 0.0226(10) Uani 1 1 d . . .
N8C N 0.4319(3) 0.9950(2) 0.22126(13) 0.0197(8) Uani 1 1 d . . .
C10C C 0.4018(3) 1.0002(3) 0.26914(17) 0.0221(10) Uani 1 1 d . . .
C12C C 0.3680(4) 1.0721(3) 0.28806(17) 0.0245(10) Uani 1 1 d . . .
H12C H 0.3659 1.1185 0.2693 0.029 Uiso 1 1 calc R . .
C13C C 0.3377(4) 1.0753(3) 0.33427(17) 0.0261(10) Uani 1 1 d . . .
H13C H 0.3166 1.1245 0.3472 0.031 Uiso 1 1 calc R . .
C14C C 0.3377(4) 1.0076(3) 0.36223(18) 0.0257(10) Uani 1 1 d . . .
H14C H 0.3160 1.0105 0.3938 0.031 Uiso 1 1 calc R . .
C15C C 0.3697(3) 0.9357(3) 0.34348(16) 0.0212(10) Uani 1 1 d . . .
C11C C 0.4018(3) 0.9324(3) 0.29707(16) 0.0198(9) Uani 1 1 d . . .
H11C H 0.4238 0.8833 0.2844 0.024 Uiso 1 1 calc R . .
N17C N 0.3655(3) 0.8641(2) 0.37035(13) 0.0217(8) Uani 1 1 d . . .
C18C C 0.4424(4) 0.8512(3) 0.39959(16) 0.0240(10) Uani 1 1 d . . .
O16C O 0.5250(2) 0.89215(19) 0.40585(12) 0.0268(7) Uani 1 1 d . . .
C19C C 0.4312(4) 0.7768(3) 0.42851(16) 0.0231(10) Uani 1 1 d . . .
C20C C 0.4959(4) 0.7608(3) 0.46588(18) 0.0292(11) Uani 1 1 d . . .
H20C H 0.5512 0.7958 0.4737 0.035 Uiso 1 1 calc R . .
C21C C 0.4796(4) 0.6924(3) 0.49234(19) 0.0344(12) Uani 1 1 d . . .
H21C H 0.5221 0.6807 0.5189 0.041 Uiso 1 1 calc R . .
C22C C 0.3998(4) 0.6420(3) 0.4788(2) 0.0339(12) Uani 1 1 d . . .
H22C H 0.3877 0.5944 0.4955 0.041 Uiso 1 1 calc R . .
C23C C 0.3389(4) 0.6616(3) 0.44124(18) 0.0301(11) Uani 1 1 d . . .
H23C H 0.2848 0.6264 0.4321 0.036 Uiso 1 1 calc R . .
N24C N 0.3517(3) 0.7288(2) 0.41633(14) 0.0238(8) Uani 1 1 d . . .
N1B N 0.3046(3) 1.0975(2) 0.15362(14) 0.0230(8) Uani 1 1 d . . .
C2B C 0.3573(4) 1.1506(3) 0.12920(17) 0.0253(10) Uani 1 1 d . . .
H2B H 0.4135 1.1329 0.1109 0.030 Uiso 1 1 calc R . .
C3B C 0.3338(4) 1.2306(3) 0.1293(2) 0.0322(12) Uani 1 1 d . . .
H3B H 0.3720 1.2666 0.1107 0.039 Uiso 1 1 calc R . .
C4B C 0.2542(4) 1.2572(3) 0.1568(2) 0.0339(12) Uani 1 1 d . . .
H4B H 0.2375 1.3119 0.1580 0.041 Uiso 1 1 calc R . .
C5B C 0.1992(4) 1.2028(3) 0.18262(19) 0.0298(11) Uani 1 1 d . . .
H5B H 0.1446 1.2196 0.2022 0.036 Uiso 1 1 calc R . .
C6B C 0.2248(3) 1.1236(3) 0.17951(17) 0.0229(10) Uani 1 1 d . . .
C7B C 0.1638(3) 1.0615(3) 0.20495(17) 0.0225(10) Uani 1 1 d . . .
N8B N 0.1926(3) 0.9888(2) 0.19617(14) 0.0225(8) Uani 1 1 d . . .
O9B O 0.0897(2) 1.0852(2) 0.23066(12) 0.0287(8) Uani 1 1 d . . .
C10B C 0.1404(3) 0.9283(3) 0.22173(17) 0.0206(10) Uani 1 1 d . . .
C12B C 0.0779(3) 0.8719(3) 0.19900(17) 0.0238(10) Uani 1 1 d . . .
H12B H 0.0662 0.8747 0.1662 0.029 Uiso 1 1 calc R . .
C13B C 0.0330(3) 0.8115(3) 0.22529(17) 0.0238(10) Uani 1 1 d . . .
H13B H -0.0094 0.7731 0.2100 0.029 Uiso 1 1 calc R . .
C14B C 0.0492(3) 0.8067(3) 0.27307(17) 0.0239(10) Uani 1 1 d . . .
H14B H 0.0195 0.7646 0.2904 0.029 Uiso 1 1 calc R . .
C15B C 0.1098(3) 0.8644(3) 0.29585(17) 0.0221(10) Uani 1 1 d . . .
C11B C 0.1542(3) 0.9252(3) 0.26973(17) 0.0227(10) Uani 1 1 d . . .
H11B H 0.1944 0.9648 0.2851 0.027 Uiso 1 1 calc R . .
N17B N 0.1319(3) 0.8601(2) 0.34455(14) 0.0215(8) Uani 1 1 d . . .
C18B C 0.0977(3) 0.9172(3) 0.37121(17) 0.0236(10) Uani 1 1 d . . .
O16B O 0.0395(3) 0.97590(19) 0.35896(13) 0.0298(8) Uani 1 1 d . . .
C19B C 0.1305(4) 0.9122(3) 0.42138(18) 0.0253(10) Uani 1 1 d . . .
C20B C 0.1050(4) 0.9707(3) 0.4533(2) 0.0345(13) Uani 1 1 d . . .
H20B H 0.0643 1.0149 0.4437 0.041 Uiso 1 1 calc R . .
C21B C 0.1390(5) 0.9642(4) 0.4988(2) 0.0426(14) Uani 1 1 d . . .
H21B H 0.1234 1.0044 0.5209 0.051 Uiso 1 1 calc R . .
C22B C 0.1965(4) 0.8983(4) 0.5124(2) 0.0396(13) Uani 1 1 d . . .
H22B H 0.2198 0.8919 0.5438 0.048 Uiso 1 1 calc R . .
C23B C 0.2187(4) 0.8423(3) 0.47875(18) 0.0318(11) Uani 1 1 d . . .
H23B H 0.2577 0.7970 0.4880 0.038 Uiso 1 1 calc R . .
N24B N 0.1885(3) 0.8484(2) 0.43393(14) 0.0242(9) Uani 1 1 d . . .
O2 O 0.1536(3) 0.6340(2) 0.17524(13) 0.0353(9) Uani 1 1 d . . .
O1 O 0.3679(3) 0.6103(2) 0.17717(13) 0.0329(8) Uani 1 1 d . . .
O4 O 0.1705(3) 0.4685(2) 0.14135(13) 0.0345(9) Uani 1 1 d . . .
O3 O 0.3654(3) 0.4335(2) 0.17235(12) 0.0306(8) Uani 1 1 d . . .
O9C O 0.3950(2) 0.4962(2) 0.25557(12) 0.0269(7) Uani 1 1 d . . .
O6 O 0.2007(3) 0.4006(2) 0.25141(13) 0.0320(8) Uani 1 1 d . . .
O5 O 0.0612(2) 0.50752(19) 0.22332(12) 0.0253(7) Uani 1 1 d . . .
C4D C 0.8877(6) 0.7307(4) 0.0581(3) 0.066(2) Uani 1 1 d . . .
F1D F 0.9847(4) 0.7160(4) 0.0467(3) 0.122(2) Uani 1 1 d . . .
F2D F 0.8412(5) 0.6626(3) 0.0671(2) 0.112(2) Uani 1 1 d . . .
F3D F 0.8877(4) 0.7739(3) 0.09684(17) 0.0933(16) Uani 1 1 d . . .
S5D S 0.81985(12) 0.78353(10) 0.01055(6) 0.0469(4) Uani 1 1 d . . .
O8D O 0.7152(3) 0.7827(4) 0.02517(18) 0.0726(16) Uani 1 1 d . . .
O6D O 0.8404(4) 0.7362(4) -0.03047(19) 0.0809(18) Uani 1 1 d . . .
O7D O 0.8688(5) 0.8596(3) 0.01132(18) 0.0750(16) Uani 1 1 d . . .
O1W O 0.5347(6) 0.0317(3) 0.4561(2) 0.089(2) Uani 1 1 d . . .
O2W O 0.0786(3) 0.1444(2) 0.31937(14) 0.0399(9) Uani 1 1 d . . .
O3W O 0.2464(3) 0.2727(2) 0.30590(15) 0.0446(10) Uani 1 1 d . . .
O4W O 0.2623(3) 0.3987(2) 0.06646(14) 0.0445(10) Uani 1 1 d . . .
O5W O 0.4535(4) 0.6859(3) 0.07824(18) 0.0629(13) Uani 1 1 d . . .
O6W O 0.6252(3) 0.7661(2) 0.11503(15) 0.0468(10) Uani 1 1 d . . .

loop_
_atom_site_aniso_label
_atom_site_aniso_U_11
_atom_site_aniso_U_22
_atom_site_aniso_U_33
_atom_site_aniso_U_23
_atom_site_aniso_U_13
_atom_site_aniso_U_12
Tb1 0.01659(16) 0.01643(16) 0.02859(18) -0.00113(11) -0.00267(11) -0.00002(10)
Ni1 0.0183(4) 0.0180(4) 0.0267(4) 0.0002(3) -0.0031(3) 0.0000(3)
Ni2 0.0193(4) 0.0162(4) 0.0277(4) 0.0001(3) -0.0023(3) -0.0002(3)
N1A 0.0188(19) 0.022(2) 0.026(2) -0.0012(16) -0.0006(16) -0.0005(16)
C2A 0.026(3) 0.029(3) 0.032(3) 0.000(2) 0.000(2) 0.003(2)
C3A 0.034(3) 0.033(3) 0.032(3) 0.002(2) -0.008(2) 0.007(2)
C4A 0.036(3) 0.043(3) 0.037(3) -0.008(3) -0.014(2) -0.001(3)
C5A 0.031(3) 0.028(3) 0.036(3) -0.005(2) -0.008(2) -0.001(2)
C6A 0.018(2) 0.024(2) 0.028(3) 0.0003(19) 0.0011(18) -0.0015(19)
C7A 0.016(2) 0.023(2) 0.026(2) -0.0011(19) 0.0000(18) -0.0006(19)
N8A 0.0172(19) 0.021(2) 0.028(2) -0.0003(16) -0.0017(15) 0.0022(16)
O9A 0.0284(18) 0.0158(17) 0.040(2) -0.0027(14) -0.0032(15) -0.0028(14)
C10A 0.023(2) 0.014(2) 0.029(3) -0.0011(18) -0.0042(19) 0.0022(18)
C12A 0.018(2) 0.018(2) 0.032(3) -0.0010(19) 0.0016(19) 0.0005(18)
C13A 0.016(2) 0.016(2) 0.038(3) 0.0009(19) -0.0034(19) 0.0041(18)
C14A 0.020(2) 0.015(2) 0.033(3) 0.0014(19) -0.0053(19) 0.0015(18)
C15A 0.020(2) 0.010(2) 0.030(3) -0.0048(17) -0.0005(18) -0.0023(17)
C11A 0.018(2) 0.016(2) 0.029(3) -0.0023(18) -0.0022(18) 0.0003(18)
N17A 0.0187(19) 0.019(2) 0.027(2) 0.0006(16) -0.0018(16) -0.0009(16)
C18A 0.019(2) 0.021(2) 0.028(3) 0.004(2) -0.0030(19) 0.0011(19)
O16A 0.0296(18) 0.0210(17) 0.0268(18) -0.0050(14) 0.0027(14) -0.0046(14)
C19A 0.020(2) 0.021(2) 0.027(2) 0.0049(19) -0.0041(18) 0.0035(19)
C20A 0.024(2) 0.021(2) 0.037(3) -0.005(2) -0.007(2) -0.004(2)
C21A 0.027(3) 0.030(3) 0.032(3) 0.002(2) -0.002(2) -0.011(2)
C22A 0.029(3) 0.037(3) 0.033(3) -0.001(2) 0.004(2) -0.010(2)
C23A 0.026(3) 0.028(3) 0.027(3) 0.000(2) -0.002(2) 0.001(2)
N24A 0.0199(19) 0.0188(19) 0.026(2) -0.0037(16) -0.0008(16) -0.0014(16)
N1C 0.022(2) 0.020(2) 0.028(2) 0.0016(15) -0.0026(17) -0.0040(16)
C2C 0.029(3) 0.026(3) 0.029(3) -0.004(2) -0.003(2) -0.005(2)
C3C 0.030(3) 0.027(3) 0.033(3) -0.003(2) 0.002(2) -0.004(2)
C4C 0.023(3) 0.029(3) 0.044(3) -0.001(2) 0.004(2) -0.002(2)
C5C 0.021(3) 0.035(3) 0.035(3) -0.003(2) -0.002(2) -0.002(2)
C6C 0.024(2) 0.016(2) 0.034(3) 0.0026(19) -0.001(2) -0.0003(19)
C7C 0.025(3) 0.012(2) 0.031(3) 0.0015(18) 0.000(2) -0.0017(19)
N8C 0.0165(19) 0.0156(18) 0.027(2) 0.0006(15) -0.0036(15) -0.0015(15)
C10C 0.015(2) 0.019(2) 0.032(3) -0.002(2) -0.0048(19) -0.0020(19)
C12C 0.023(2) 0.016(2) 0.034(3) 0.0020(19) -0.002(2) -0.0006(19)
C13C 0.028(3) 0.015(2) 0.035(3) -0.0019(19) -0.003(2) -0.0007(19)
C14C 0.024(3) 0.022(2) 0.030(3) -0.004(2) 0.001(2) -0.004(2)
C15C 0.016(2) 0.018(2) 0.029(3) 0.0008(19) -0.0058(18) 0.0007(18)
C11C 0.015(2) 0.016(2) 0.028(3) -0.0008(18) -0.0043(18) 0.0006(17)
N17C 0.0198(19) 0.0193(19) 0.026(2) -0.0007(16) -0.0032(16) -0.0006(16)
C18C 0.025(2) 0.019(2) 0.027(3) -0.0017(19) -0.002(2) 0.000(2)
O16C 0.0210(17) 0.0235(17) 0.0357(19) 0.0010(14) -0.0050(14) -0.0046(14)
C19C 0.021(2) 0.021(2) 0.027(3) -0.0008(19) -0.0001(19) 0.0004(19)
C20C 0.025(3) 0.027(3) 0.035(3) 0.002(2) -0.006(2) -0.002(2)
C21C 0.034(3) 0.032(3) 0.037(3) 0.007(2) -0.012(2) 0.004(2)
C22C 0.031(3) 0.021(3) 0.049(3) 0.011(2) -0.007(2) 0.000(2)
C23C 0.028(3) 0.022(3) 0.040(3) 0.004(2) -0.005(2) -0.003(2)
N24C 0.024(2) 0.0166(19) 0.030(2) 0.0003(16) -0.0011(16) 0.0033(16)
N1B 0.0199(19) 0.020(2) 0.029(2) 0.0000(16) -0.0048(16) -0.0033(16)
C2B 0.020(2) 0.022(2) 0.034(3) 0.002(2) 0.000(2) -0.001(2)
C3B 0.027(3) 0.023(3) 0.047(3) 0.006(2) 0.001(2) -0.005(2)
C4B 0.031(3) 0.018(2) 0.052(3) 0.002(2) 0.001(2) -0.001(2)
C5B 0.026(3) 0.023(3) 0.041(3) -0.001(2) 0.001(2) 0.003(2)
C6B 0.018(2) 0.021(2) 0.030(3) -0.0007(19) -0.0056(19) 0.0012(19)
C7B 0.017(2) 0.020(2) 0.030(3) 0.0013(19) -0.0044(19) -0.0002(19)
N8B 0.020(2) 0.019(2) 0.029(2) 0.0022(16) -0.0017(16) 0.0012(16)
O9B 0.0207(17) 0.0262(18) 0.039(2) 0.0003(15) 0.0039(15) 0.0016(14)
C10B 0.015(2) 0.014(2) 0.033(3) -0.0002(18) -0.0009(18) 0.0026(18)
C12B 0.019(2) 0.023(2) 0.029(3) -0.0004(19) -0.0052(19) 0.0040(19)
C13B 0.017(2) 0.018(2) 0.036(3) -0.0014(19) -0.0038(19) -0.0034(19)
C14B 0.016(2) 0.019(2) 0.036(3) 0.001(2) -0.0011(19) -0.0008(18)
C15B 0.016(2) 0.019(2) 0.031(3) -0.0016(19) -0.0012(18) 0.0037(18)
C11B 0.016(2) 0.020(2) 0.032(3) -0.0021(19) -0.0022(19) -0.0002(18)
N17B 0.0154(18) 0.0190(19) 0.030(2) -0.0002(16) -0.0030(15) 0.0009(16)
C18B 0.016(2) 0.021(2) 0.034(3) 0.000(2) -0.0027(19) -0.0020(19)
O16B 0.0213(17) 0.0274(19) 0.040(2) -0.0022(15) -0.0055(15) 0.0072(14)
C19B 0.017(2) 0.023(2) 0.036(3) 0.000(2) 0.0006(19) 0.0011(19)
C20B 0.031(3) 0.026(3) 0.046(3) -0.007(2) -0.003(2) 0.007(2)
C21B 0.046(3) 0.040(3) 0.042(3) -0.018(3) -0.002(3) 0.004(3)
C22B 0.040(3) 0.047(3) 0.032(3) -0.007(2) -0.005(2) 0.005(3)
C23B 0.025(3) 0.031(3) 0.039(3) 0.000(2) 0.000(2) 0.003(2)
N24B 0.023(2) 0.022(2) 0.027(2) 0.0009(16) -0.0017(16) -0.0012(17)
O2 0.0287(19) 0.0253(18) 0.052(2) 0.0117(16) -0.0065(16) 0.0018(15)
O1 0.0316(19) 0.0243(18) 0.043(2) 0.0045(15) 0.0035(16) -0.0084(15)
O4 0.0263(19) 0.042(2) 0.035(2) -0.0113(16) -0.0062(15) 0.0024(16)
O3 0.0225(17) 0.0296(19) 0.039(2) -0.0103(15) -0.0056(15) 0.0066(15)
O9C 0.0148(16) 0.0367(19) 0.0289(19) 0.0012(15) -0.0085(13) 0.0047(14)
O6 0.0261(18) 0.0220(18) 0.048(2) 0.0095(15) -0.0033(15) -0.0042(14)
O5 0.0114(15) 0.0261(17) 0.039(2) -0.0025(15) 0.0013(13) -0.0015(13)
C4D 0.047(4) 0.045(4) 0.106(7) 0.007(4) -0.005(4) 0.004(3)
F1D 0.044(3) 0.114(5) 0.207(7) -0.014(4) -0.011(3) 0.021(3)
F2D 0.106(4) 0.050(3) 0.181(6) 0.043(3) -0.018(4) -0.005(3)
F3D 0.112(4) 0.100(4) 0.067(3) 0.009(3) -0.027(3) -0.003(3)
S5D 0.0407(8) 0.0518(9) 0.0483(9) 0.0015(7) 0.0063(7) -0.0052(7)
O8D 0.033(2) 0.117(5) 0.068(3) 0.015(3) 0.005(2) 0.010(3)
O6D 0.076(4) 0.100(4) 0.068(3) -0.036(3) 0.018(3) -0.032(3)
O7D 0.112(5) 0.047(3) 0.067(3) 0.010(2) 0.010(3) -0.022(3)
O1W 0.159(7) 0.053(3) 0.055(3) -0.007(2) 0.008(4) -0.036(3)
O2W 0.037(2) 0.031(2) 0.051(2) -0.0063(17) -0.0078(18) 0.0049(17)
O3W 0.039(2) 0.037(2) 0.058(3) 0.0119(19) -0.0059(18) 0.0018(18)
O4W 0.044(2) 0.048(2) 0.041(2) -0.0050(18) -0.0043(18) 0.0092(19)
O5W 0.057(3) 0.053(3) 0.080(3) -0.007(2) 0.016(3) -0.005(2)
O6W 0.044(2) 0.044(2) 0.053(3) 0.0017(19) 0.0013(19) 0.0006(19)

loop_
_atom_type_symbol
_atom_type_description
_atom_type_scat_dispersion_real
_atom_type_scat_dispersion_imag
_atom_type_scat_source
C C 0.0181 0.0091 'International Tables Vol C Tables 4.2.6.8 and 6.1.1.4'
H H 0.0000 0.0000 'International Tables Vol C Tables 4.2.6.8 and 6.1.1.4'
N N 0.0311 0.0180 'International Tables Vol C Tables 4.2.6.8 and 6.1.1.4'
O O 0.0492 0.0322 'International Tables Vol C Tables 4.2.6.8 and 6.1.1.4'
F F 0.0727 0.0534 'International Tables Vol C Tables 4.2.6.8 and 6.1.1.4'
S S 0.3331 0.5567 'International Tables Vol C Tables 4.2.6.8 and 6.1.1.4'
Ni Ni -3.0029 0.5091 'International Tables Vol C Tables 4.2.6.8 and 6.1.1.4'
Tb Tb -9.1472 9.1891 'International Tables Vol C Tables 4.2.6.8 and 6.1.1.4'

loop_
_geom_angle_atom_site_label_1
_geom_angle_atom_site_label_2
_geom_angle_atom_site_label_3
_geom_angle
_geom_angle_site_symmetry_1
_geom_angle_site_symmetry_3
_geom_angle_publ_flag
O16A Tb1 O9C 78.13(12) . . ?
O16A Tb1 O1 94.00(12) . . ?
O9C Tb1 O1 78.23(12) . . ?
O16A Tb1 O4 147.31(12) . . ?
O9C Tb1 O4 133.90(12) . . ?
O1 Tb1 O4 98.76(13) . . ?
O16A Tb1 O5 79.46(12) . . ?
O9C Tb1 O5 135.21(12) . . ?
O1 Tb1 O5 141.74(12) . . ?
O4 Tb1 O5 71.88(12) . . ?
O16A Tb1 O2 80.47(13) . . ?
O9C Tb1 O2 140.78(12) . . ?
O1 Tb1 O2 70.91(12) . . ?
O4 Tb1 O2 75.59(13) . . ?
O5 Tb1 O2 70.83(12) . . ?
O16A Tb1 O6 94.77(12) . . ?
O9C Tb1 O6 77.32(12) . . ?
O1 Tb1 O6 151.67(12) . . ?
O4 Tb1 O6 88.09(13) . . ?
O5 Tb1 O6 66.50(11) . . ?
O2 Tb1 O6 137.20(12) . . ?
O16A Tb1 O3 144.56(12) . . ?
O9C Tb1 O3 66.57(12) . . ?
O1 Tb1 O3 76.37(13) . . ?
O4 Tb1 O3 68.05(12) . . ?
O5 Tb1 O3 128.45(11) . . ?
O2 Tb1 O3 125.78(13) . . ?
O6 Tb1 O3 80.93(12) . . ?
N8B Ni1 N8C 97.73(15) . . ?
N8B Ni1 N8A 96.00(15) . . ?
N8C Ni1 N8A 95.59(15) . . ?
N8B Ni1 N1C 172.07(15) . . ?
N8C Ni1 N1C 78.23(15) . . ?
N8A Ni1 N1C 91.21(14) . . ?
N8B Ni1 N1A 91.91(15) . . ?
N8C Ni1 N1A 169.17(15) . . ?
N8A Ni1 N1A 78.42(15) . . ?
N1C Ni1 N1A 92.76(15) . . ?
N8B Ni1 N1B 77.57(15) . . ?
N8C Ni1 N1B 92.69(15) . . ?
N8A Ni1 N1B 170.16(15) . . ?
N1C Ni1 N1B 95.69(15) . . ?
N1A Ni1 N1B 94.21(15) . . ?
N17B Ni2 N24C 164.90(16) . . ?
N17B Ni2 N17A 100.04(15) . . ?
N24C Ni2 N17A 94.51(15) . . ?
N17B Ni2 N24A 91.96(15) . . ?
N24C Ni2 N24A 95.05(15) . . ?
N17A Ni2 N24A 77.75(15) . . ?
N17B Ni2 N17C 95.75(15) . . ?
N24C Ni2 N17C 77.83(15) . . ?
N17A Ni2 N17C 99.26(15) . . ?
N24A Ni2 N17C 172.12(15) . . ?
N17B Ni2 N24B 77.87(15) . . ?
N24C Ni2 N24B 88.11(15) . . ?
N17A Ni2 N24B 173.25(15) . . ?
N24A Ni2 N24B 95.84(15) . . ?
N17C Ni2 N24B 87.37(15) . . ?
C2A N1A C6A 118.6(4) . . ?
C2A N1A Ni1 128.3(3) . . ?
C6A N1A Ni1 112.5(3) . . ?
N1A C2A C3A 122.6(5) . . ?
N1A C2A H2A 118.7 . . ?
C3A C2A H2A 118.7 . . ?
C4A C3A C2A 118.3(5) . . ?
C4A C3A H3A 120.9 . . ?
C2A C3A H3A 120.9 . . ?
C5A C4A C3A 119.9(5) . . ?
C5A C4A H4A 120.0 . . ?
C3A C4A H4A 120.0 . . ?
C4A C5A C6A 119.0(5) . . ?
C4A C5A H5A 120.5 . . ?
C6A C5A H5A 120.5 . . ?
N1A C6A C5A 121.5(4) . . ?
N1A C6A C7A 116.9(4) . . ?
C5A C6A C7A 121.6(4) . . ?
O9A C7A N8A 127.8(4) . . ?
O9A C7A C6A 116.8(4) . . ?
N8A C7A C6A 115.4(4) . . ?
C7A N8A C10A 116.7(4) . . ?
C7A N8A Ni1 116.1(3) . . ?
C10A N8A Ni1 126.7(3) . . ?
C11A C10A C12A 120.2(4) . . ?
C11A C10A N8A 119.4(4) . . ?
C12A C10A N8A 120.3(4) . . ?
C13A C12A C10A 119.1(4) . . ?
C13A C12A H12A 120.4 . . ?
C10A C12A H12A 120.4 . . ?
C12A C13A C14A 120.7(4) . . ?
C12A C13A H13A 119.7 . . ?
C14A C13A H13A 119.7 . . ?
C13A C14A C15A 119.7(4) . . ?
C13A C14A H14A 120.2 . . ?
C15A C14A H14A 120.2 . . ?
C11A C15A C14A 120.0(4) . . ?
C11A C15A N17A 119.5(4) . . ?
C14A C15A N17A 120.2(4) . . ?
C10A C11A C15A 120.3(4) . . ?
C10A C11A H11A 119.8 . . ?
C15A C11A H11A 119.8 . . ?
C18A N17A C15A 118.2(4) . . ?
C18A N17A Ni2 116.8(3) . . ?
C15A N17A Ni2 124.7(3) . . ?
O16A C18A N17A 128.0(4) . . ?
O16A C18A C19A 117.0(4) . . ?
N17A C18A C19A 115.0(4) . . ?
C18A O16A Tb1 172.7(3) . . ?
N24A C19A C20A 122.1(4) . . ?
N24A C19A C18A 115.7(4) . . ?
C20A C19A C18A 122.2(4) . . ?
C19A C20A C21A 118.6(5) . . ?
C19A C20A H20A 120.7 . . ?
C21A C20A H20A 120.7 . . ?
C22A C21A C20A 119.2(5) . . ?
C22A C21A H21A 120.4 . . ?
C20A C21A H21A 120.4 . . ?
C21A C22A C23A 119.3(5) . . ?
C21A C22A H22A 120.4 . . ?
C23A C22A H22A 120.4 . . ?
N24A C23A C22A 122.4(5) . . ?
N24A C23A H23A 118.8 . . ?
C22A C23A H23A 118.8 . . ?
C23A N24A C19A 118.3(4) . . ?
C23A N24A Ni2 127.3(3) . . ?
C19A N24A Ni2 114.3(3) . . ?
C2C N1C C6C 118.0(4) . . ?
C2C N1C Ni1 127.8(3) . . ?
C6C N1C Ni1 113.7(3) . . ?
N1C C2C C3C 123.1(5) . . ?
N1C C2C H2C 118.4 . . ?
C3C C2C H2C 118.4 . . ?
C4C C3C C2C 118.7(5) . . ?
C4C C3C H3C 120.6 . . ?
C2C C3C H3C 120.6 . . ?
C5C C4C C3C 118.6(5) . . ?
C5C C4C H4C 120.7 . . ?
C3C C4C H4C 120.7 . . ?
C4C C5C C6C 119.7(5) . . ?
C4C C5C H5C 120.1 . . ?
C6C C5C H5C 120.1 . . ?
N1C C6C C5C 121.8(5) . . ?
N1C C6C C7C 116.0(4) . . ?
C5C C6C C7C 122.1(5) . . ?
O9C C7C N8C 127.4(4) 2_655 . ?
O9C C7C C6C 117.3(4) 2_655 . ?
N8C C7C C6C 115.2(4) . . ?
C7C N8C C10C 115.8(4) . . ?
C7C N8C Ni1 116.4(3) . . ?
C10C N8C Ni1 127.2(3) . . ?
C11C C10C C12C 119.1(4) . . ?
C11C C10C N8C 120.0(4) . . ?
C12C C10C N8C 120.8(4) . . ?
C13C C12C C10C 119.8(4) . . ?
C13C C12C H12C 120.1 . . ?
C10C C12C H12C 120.1 . . ?
C12C C13C C14C 121.2(4) . . ?
C12C C13C H13C 119.4 . . ?
C14C C13C H13C 119.4 . . ?
C15C C14C C13C 119.4(5) . . ?
C15C C14C H14C 120.3 . . ?
C13C C14C H14C 120.3 . . ?
C14C C15C C11C 119.6(4) . . ?
C14C C15C N17C 121.0(4) . . ?
C11C C15C N17C 119.3(4) . . ?
C10C C11C C15C 120.9(4) . . ?
C10C C11C H11C 119.5 . . ?
C15C C11C H11C 119.5 . . ?
C18C N17C C15C 116.7(4) . . ?
C18C N17C Ni2 116.3(3) . . ?
C15C N17C Ni2 126.6(3) . . ?
O16C C18C N17C 128.4(4) . . ?
O16C C18C C19C 117.3(4) . . ?
N17C C18C C19C 114.3(4) . . ?
N24C C19C C20C 122.2(4) . . ?
N24C C19C C18C 115.9(4) . . ?
C20C C19C C18C 121.9(4) . . ?
C19C C20C C21C 119.3(5) . . ?
C19C C20C H20C 120.3 . . ?
C21C C20C H20C 120.3 . . ?
C22C C21C C20C 118.2(5) . . ?
C22C C21C H21C 120.9 . . ?
C20C C21C H21C 120.9 . . ?
C23C C22C C21C 119.3(5) . . ?
C23C C22C H22C 120.4 . . ?
C21C C22C H22C 120.4 . . ?
N24C C23C C22C 123.1(5) . . ?
N24C C23C H23C 118.5 . . ?
C22C C23C H23C 118.5 . . ?
C19C N24C C23C 117.8(4) . . ?
C19C N24C Ni2 113.3(3) . . ?
C23C N24C Ni2 126.5(3) . . ?
C2B N1B C6B 117.8(4) . . ?
C2B N1B Ni1 128.9(3) . . ?
C6B N1B Ni1 113.0(3) . . ?
N1B C2B C3B 123.0(5) . . ?
N1B C2B H2B 118.5 . . ?
C3B C2B H2B 118.5 . . ?
C4B C3B C2B 119.0(5) . . ?
C4B C3B H3B 120.5 . . ?
C2B C3B H3B 120.5 . . ?
C3B C4B C5B 118.8(5) . . ?
C3B C4B H4B 120.6 . . ?
C5B C4B H4B 120.6 . . ?
C6B C5B C4B 119.0(5) . . ?
C6B C5B H5B 120.5 . . ?
C4B C5B H5B 120.5 . . ?
N1B C6B C5B 122.4(4) . . ?
N1B C6B C7B 116.5(4) . . ?
C5B C6B C7B 121.0(4) . . ?
O9B C7B N8B 128.4(4) . . ?
O9B C7B C6B 117.5(4) . . ?
N8B C7B C6B 114.1(4) . . ?
C7B N8B C10B 115.8(4) . . ?
C7B N8B Ni1 116.5(3) . . ?
C10B N8B Ni1 125.1(3) . . ?
C11B C10B C12B 119.9(4) . . ?
C11B C10B N8B 118.7(4) . . ?
C12B C10B N8B 121.3(4) . . ?
C13B C12B C10B 119.1(4) . . ?
C13B C12B H12B 120.4 . . ?
C10B C12B H12B 120.4 . . ?
C14B C13B C12B 121.1(4) . . ?
C14B C13B H13B 119.4 . . ?
C12B C13B H13B 119.4 . . ?
C13B C14B C15B 119.6(4) . . ?
C13B C14B H14B 120.2 . . ?
C15B C14B H14B 120.2 . . ?
C11B C15B C14B 119.4(4) . . ?
C11B C15B N17B 119.0(4) . . ?
C14B C15B N17B 121.5(4) . . ?
C10B C11B C15B 120.8(4) . . ?
C10B C11B H11B 119.6 . . ?
C15B C11B H11B 119.6 . . ?
C18B N17B C15B 118.0(4) . . ?
C18B N17B Ni2 117.4(3) . . ?
C15B N17B Ni2 123.2(3) . . ?
O16B C18B N17B 127.4(5) . . ?
O16B C18B C19B 117.5(4) . . ?
N17B C18B C19B 115.1(4) . . ?
N24B C19B C20B 121.8(5) . . ?
N24B C19B C18B 116.6(4) . . ?
C20B C19B C18B 121.6(4) . . ?
C21B C20B C19B 119.3(5) . . ?
C21B C20B H20B 120.3 . . ?
C19B C20B H20B 120.3 . . ?
C20B C21B C22B 119.5(5) . . ?
C20B C21B H21B 120.3 . . ?
C22B C21B H21B 120.3 . . ?
C23B C22B C21B 118.0(5) . . ?
C23B C22B H22B 121.0 . . ?
C21B C22B H22B 121.0 . . ?
N24B C23B C22B 123.6(5) . . ?
N24B C23B H23B 118.2 . . ?
C22B C23B H23B 118.2 . . ?
C23B N24B C19B 117.8(4) . . ?
C23B N24B Ni2 129.9(3) . . ?
C19B N24B Ni2 111.2(3) . . ?
C7C O9C Tb1 167.0(3) 2_645 . ?
F1D C4D F2D 108.5(6) . . ?
F1D C4D F3D 108.8(7) . . ?
F2D C4D F3D 108.0(8) . . ?
F1D C4D S5D 110.5(7) . . ?
F2D C4D S5D 110.7(6) . . ?
F3D C4D S5D 110.3(5) . . ?
O8D S5D O7D 115.2(4) . . ?
O8D S5D O6D 114.8(3) . . ?
O7D S5D O6D 115.0(3) . . ?
O8D S5D C4D 102.8(3) . . ?
O7D S5D C4D 102.6(3) . . ?
O6D S5D C4D 103.9(4) . . ?

loop_
_geom_bond_atom_site_label_1
_geom_bond_atom_site_label_2
_geom_bond_distance
_geom_bond_site_symmetry_2
_geom_bond_publ_flag
Tb1 O16A 2.246(3) . ?
Tb1 O9C 2.331(3) . ?
Tb1 O1 2.379(3) . ?
Tb1 O4 2.403(4) . ?
Tb1 O5 2.419(3) . ?
Tb1 O2 2.434(3) . ?
Tb1 O6 2.438(3) . ?
Tb1 O3 2.452(3) . ?
Ni1 N8B 2.096(4) . ?
Ni1 N8C 2.099(4) . ?
Ni1 N8A 2.103(4) . ?
Ni1 N1C 2.118(4) . ?
Ni1 N1A 2.121(4) . ?
Ni1 N1B 2.123(4) . ?
Ni2 N17B 2.058(4) . ?
Ni2 N24C 2.098(4) . ?
Ni2 N17A 2.105(4) . ?
Ni2 N24A 2.104(4) . ?
Ni2 N17C 2.108(4) . ?
Ni2 N24B 2.164(4) . ?
N1A C2A 1.344(6) . ?
N1A C6A 1.349(6) . ?
C2A C3A 1.388(7) . ?
C2A H2A 0.9500 . ?
C3A C4A 1.378(8) . ?
C3A H3A 0.9500 . ?
C4A C5A 1.373(8) . ?
C4A H4A 0.9500 . ?
C5A C6A 1.393(7) . ?
C5A H5A 0.9500 . ?
C6A C7A 1.504(7) . ?
C7A O9A 1.291(6) . ?
C7A N8A 1.298(6) . ?
N8A C10A 1.430(6) . ?
C10A C11A 1.389(7) . ?
C10A C12A 1.401(6) . ?
C12A C13A 1.394(7) . ?
C12A H12A 0.9500 . ?
C13A C14A 1.394(7) . ?
C13A H13A 0.9500 . ?
C14A C15A 1.394(6) . ?
C14A H14A 0.9500 . ?
C15A C11A 1.390(7) . ?
C15A N17A 1.437(6) . ?
C11A H11A 0.9500 . ?
N17A C18A 1.305(6) . ?
C18A O16A 1.274(6) . ?
C18A C19A 1.500(7) . ?
C19A N24A 1.355(6) . ?
C19A C20A 1.385(7) . ?
C20A C21A 1.393(7) . ?
C20A H20A 0.9500 . ?
C21A C22A 1.374(7) . ?
C21A H21A 0.9500 . ?
C22A C23A 1.381(7) . ?
C22A H22A 0.9500 . ?
C23A N24A 1.342(6) . ?
C23A H23A 0.9500 . ?
N1C C2C 1.337(7) . ?
N1C C6C 1.355(6) . ?
C2C C3C 1.394(7) . ?
C2C H2C 0.9500 . ?
C3C C4C 1.386(8) . ?
C3C H3C 0.9500 . ?
C4C C5C 1.380(8) . ?
C4C H4C 0.9500 . ?
C5C C6C 1.393(7) . ?
C5C H5C 0.9500 . ?
C6C C7C 1.505(7) . ?
C7C O9C 1.272(6) 2_655 ?
C7C N8C 1.315(6) . ?
N8C C10C 1.431(6) . ?
C10C C11C 1.395(7) . ?
C10C C12C 1.401(7) . ?
C12C C13C 1.384(7) . ?
C12C H12C 0.9500 . ?
C13C C14C 1.394(7) . ?
C13C H13C 0.9500 . ?
C14C C15C 1.392(7) . ?
C14C H14C 0.9500 . ?
C15C C11C 1.397(7) . ?
C15C N17C 1.434(6) . ?
C11C H11C 0.9500 . ?
N17C C18C 1.305(6) . ?
C18C O16C 1.280(6) . ?
C18C C19C 1.511(6) . ?
C19C N24C 1.349(6) . ?
C19C C20C 1.373(7) . ?
C20C C21C 1.398(7) . ?
C20C H20C 0.9500 . ?
C21C C22C 1.385(8) . ?
C21C H21C 0.9500 . ?
C22C C23C 1.362(7) . ?
C22C H22C 0.9500 . ?
C23C N24C 1.350(6) . ?
C23C H23C 0.9500 . ?
N1B C2B 1.330(6) . ?
N1B C6B 1.350(6) . ?
C2B C3B 1.382(7) . ?
C2B H2B 0.9500 . ?
C3B C4B 1.377(8) . ?
C3B H3B 0.9500 . ?
C4B C5B 1.381(7) . ?
C4B H4B 0.9500 . ?
C5B C6B 1.380(7) . ?
C5B H5B 0.9500 . ?
C6B C7B 1.504(7) . ?
C7B O9B 1.278(6) . ?
C7B N8B 1.308(6) . ?
N8B C10B 1.429(6) . ?
C10B C11B 1.382(7) . ?
C10B C12B 1.401(7) . ?
C12B C13B 1.397(7) . ?
C12B H12B 0.9500 . ?
C13B C14B 1.381(7) . ?
C13B H13B 0.9500 . ?
C14B C15B 1.402(7) . ?
C14B H14B 0.9500 . ?
C15B C11B 1.397(7) . ?
C15B N17B 1.419(6) . ?
C11B H11B 0.9500 . ?
N17B C18B 1.310(6) . ?
C18B O16B 1.288(6) . ?
C18B C19B 1.492(7) . ?
C19B N24B 1.356(6) . ?
C19B C20B 1.388(7) . ?
C20B C21B 1.372(9) . ?
C20B H20B 0.9500 . ?
C21B C22B 1.388(8) . ?
C21B H21B 0.9500 . ?
C22B C23B 1.382(8) . ?
C22B H22B 0.9500 . ?
C23B N24B 1.338(7) . ?
C23B H23B 0.9500 . ?
O9C C7C 1.272(6) 2_645 ?
C4D F1D 1.322(9) . ?
C4D F2D 1.325(9) . ?
C4D F3D 1.326(10) . ?
C4D S5D 1.836(8) . ?
S5D O8D 1.419(5) . ?
S5D O7D 1.431(5) . ?
S5D O6D 1.447(5) . ?
